data_4344646
loop_
_publ_author_name
'An, Ran'
'Zhao, Hui'
'Hu, Huai-Ming'
'Wang, Xiaofang'
'Yang, Meng-Lin'
'Xue, Ganglin'

_publ_contact_author
;
    Porf. Huai-Ming Hu
    College of Chemistry and Materials Science
    Northwest University
    Xi'an 710127
    People's Republic of China
;
_publ_section_title
;
 Synthesis, Structure, White-Light Emission, and Temperature Recognition
 Properties of Eu/Tb Mixed Coordination Polymers.
;
_journal_issue 2
_journal_name_full 'Inorganic chemistry'
_journal_page_first 871
_journal_page_last 876
_journal_paper_doi 10.1021/acs.inorgchem.5b02375
_journal_volume 55
_journal_year 2016
_chemical_formula_moiety 'C24 H17 N4 O7 S Tb, 2(O)'
_chemical_formula_sum 'C48 H42 N8 O18 S2 Tb2'
_chemical_formula_weight 1400.86
_space_group_IT_number 14
_symmetry_cell_setting monoclinic
_symmetry_space_group_name_Hall '-P 2yn'
_symmetry_space_group_name_H-M 'P 1 21/n 1'
_atom_sites_solution_hydrogens geom
_atom_sites_solution_primary direct
_atom_sites_solution_secondary difmap
_audit_creation_method SHELXL-97
_audit_update_record
;
2015-12-17 # Formatted by publCIF

;
_cell_angle_alpha 90.00
_cell_angle_beta 98.721(2)
_cell_angle_gamma 90.00
_cell_formula_units_Z 2
_cell_length_a 8.1835(9)
_cell_length_b 14.8938(17)
_cell_length_c 20.816(2)
_cell_measurement_reflns_used 3132
_cell_measurement_temperature 296(2)
_cell_measurement_theta_max 25.49
_cell_measurement_theta_min 2.41
_cell_volume 2507.8(5)
_computing_cell_refinement 'Bruker SAINT'
_computing_data_collection 'Bruker APEX2'
_computing_data_reduction 'Bruker SAINT'
_computing_molecular_graphics 'Bruker SHELXTL'
_computing_publication_material 'Bruker SHELXTL'
_computing_structure_refinement 'SHELXL-97 (Sheldrick, 2008)'
_computing_structure_solution 'SHELXS-97 (Sheldrick, 2008)'
_diffrn_ambient_temperature 296(2)
_diffrn_measured_fraction_theta_full 0.997
_diffrn_measured_fraction_theta_max 0.997
_diffrn_measurement_device_type 'Bruker APEX-II CCD'
_diffrn_measurement_method '\f and \w scans'
_diffrn_radiation_monochromator graphite
_diffrn_radiation_source 'fine-focus sealed tube'
_diffrn_radiation_type MoK\a
_diffrn_radiation_wavelength 0.71073
_diffrn_reflns_av_R_equivalents 0.0387
_diffrn_reflns_av_sigmaI/netI 0.0458
_diffrn_reflns_limit_h_max 9
_diffrn_reflns_limit_h_min -9
_diffrn_reflns_limit_k_max 16
_diffrn_reflns_limit_k_min -17
_diffrn_reflns_limit_l_max 16
_diffrn_reflns_limit_l_min -24
_diffrn_reflns_number 12342
_diffrn_reflns_theta_full 25.05
_diffrn_reflns_theta_max 25.05
_diffrn_reflns_theta_min 1.98
_exptl_absorpt_coefficient_mu 2.965
_exptl_absorpt_correction_T_max 0.728
_exptl_absorpt_correction_T_min 0.657
_exptl_absorpt_correction_type multi-scan
_exptl_absorpt_process_details sadabs
_exptl_crystal_colour yellow
_exptl_crystal_density_diffrn 1.855
_exptl_crystal_density_method 'not measured'
_exptl_crystal_description block
_exptl_crystal_F_000 1384
_exptl_crystal_size_max 0.14
_exptl_crystal_size_mid 0.12
_exptl_crystal_size_min 0.10
_refine_diff_density_max 0.723
_refine_diff_density_min -0.661
_refine_diff_density_rms 0.097
_refine_ls_extinction_coef 0.00030(7)
_refine_ls_extinction_expression Fc^*^=kFc[1+0.001xFc^2^\l^3^/sin(2\q)]^-1/4^
_refine_ls_extinction_method SHELXL
_refine_ls_goodness_of_fit_ref 1.019
_refine_ls_hydrogen_treatment constr
_refine_ls_matrix_type full
_refine_ls_number_parameters 353
_refine_ls_number_reflns 4424
_refine_ls_number_restraints 0
_refine_ls_restrained_S_all 1.019
_refine_ls_R_factor_all 0.0406
_refine_ls_R_factor_gt 0.0302
_refine_ls_shift/su_max 0.000
_refine_ls_shift/su_mean 0.000
_refine_ls_structure_factor_coef Fsqd
_refine_ls_weighting_details 'calc w=1/[\s^2^(Fo^2^)+(0.0254P)^2^+1.9185P] where P=(Fo^2^+2Fc^2^)/3'
_refine_ls_weighting_scheme calc
_refine_ls_wR_factor_gt 0.0629
_refine_ls_wR_factor_ref 0.0671
_reflns_number_gt 3658
_reflns_number_total 4424
_reflns_threshold_expression >2sigma(I)
_cod_data_source_file ic5b02375_si_003.cif
_cod_data_source_block nw1803_0m
_cod_original_sg_symbol_H-M P2(1)/n
_cod_database_code 4344646

loop_
_symmetry_equiv_pos_as_xyz
'x, y, z'
'-x+1/2, y+1/2, -z+1/2'
'-x, -y, -z'
'x-1/2, -y-1/2, z-1/2'

loop_
_atom_site_label
_atom_site_type_symbol
_atom_site_fract_x
_atom_site_fract_y
_atom_site_fract_z
_atom_site_U_iso_or_equiv
_atom_site_adp_type
_atom_site_occupancy
_atom_site_symmetry_multiplicity
_atom_site_calc_flag
_atom_site_refinement_flags
Tb1 Tb 1.04201(2) 0.111693(13) 0.050156(11) 0.02338(9) Uani 1 1 d .
S1 S 1.50544(15) 0.62291(8) 0.30016(6) 0.0304(3) Uani 1 1 d .
N1 N 1.2604(4) 0.2237(2) 0.09629(19) 0.0304(9) Uani 1 1 d .
N2 N 0.9552(4) 0.2800(2) 0.03967(18) 0.0256(9) Uani 1 1 d .
N3 N 1.3675(5) 0.5362(2) 0.16590(19) 0.0322(10) Uani 1 1 d .
H3A H 1.4695 0.5387 0.1835 0.039 Uiso 1 1 calc R
N4 N 1.1076(5) 0.5790(2) 0.13252(18) 0.0310(10) Uani 1 1 d .
O1 O 1.5921(4) 0.6662(2) 0.35901(14) 0.0372(8) Uani 1 1 d .
O2 O 1.3749(4) 0.5668(2) 0.31839(16) 0.0395(9) Uani 1 1 d .
O3 O 1.6185(4) 0.5774(2) 0.26374(15) 0.0373(8) Uani 1 1 d .
O4 O 0.7859(4) 0.11006(18) -0.01029(16) 0.0313(8) Uani 1 1 d .
O5 O 0.7199(3) -0.02047(18) -0.06081(15) 0.0275(7) Uani 1 1 d .
O6 O 0.1528(4) 0.1682(2) -0.04151(15) 0.0331(8) Uani 1 1 d .
O7 O 0.0619(4) 0.03188(19) -0.06188(15) 0.0290(7) Uani 1 1 d .
C1 C 1.4104(6) 0.1967(3) 0.1221(3) 0.0472(15) Uani 1 1 d .
H1 H 1.4337 0.1356 0.1210 0.057 Uiso 1 1 calc R
C2 C 1.5353(6) 0.2540(3) 0.1507(3) 0.0522(16) Uani 1 1 d .
H2 H 1.6398 0.2319 0.1667 0.063 Uiso 1 1 calc R
C3 C 1.5006(6) 0.3430(3) 0.1547(3) 0.0437(14) Uani 1 1 d .
H3 H 1.5801 0.3825 0.1750 0.052 Uiso 1 1 calc R
C4 C 1.3445(5) 0.3741(3) 0.1280(2) 0.0290(11) Uani 1 1 d .
C5 C 1.2884(6) 0.4641(3) 0.1337(2) 0.0277(11) Uani 1 1 d .
C6 C 1.1291(6) 0.4922(3) 0.1129(2) 0.0285(11) Uani 1 1 d .
C7 C 1.0102(5) 0.4325(3) 0.0781(2) 0.0275(10) Uani 1 1 d .
C8 C 0.8493(6) 0.4569(3) 0.0516(2) 0.0345(12) Uani 1 1 d .
H8 H 0.8131 0.5156 0.0553 0.041 Uiso 1 1 calc R
C9 C 0.7457(6) 0.3939(3) 0.0201(3) 0.0391(13) Uani 1 1 d .
H9 H 0.6383 0.4090 0.0019 0.047 Uiso 1 1 calc R
C10 C 0.8036(6) 0.3063(3) 0.0157(2) 0.0346(12) Uani 1 1 d .
H10 H 0.7312 0.2638 -0.0053 0.042 Uiso 1 1 calc R
C11 C 1.0607(5) 0.3427(3) 0.0706(2) 0.0273(10) Uani 1 1 d .
C12 C 1.2258(5) 0.3131(3) 0.0981(2) 0.0253(10) Uani 1 1 d .
C13 C 1.2537(6) 0.6031(3) 0.1647(2) 0.0300(11) Uani 1 1 d .
C14 C 1.2918(6) 0.6930(3) 0.1936(2) 0.0290(11) Uani 1 1 d .
C15 C 1.2067(6) 0.7649(3) 0.1624(2) 0.0369(12) Uani 1 1 d .
H15 H 1.1268 0.7543 0.1264 0.044 Uiso 1 1 calc R
C16 C 1.2381(7) 0.8518(3) 0.1836(2) 0.0370(12) Uani 1 1 d .
H16 H 1.1776 0.8990 0.1626 0.044 Uiso 1 1 calc R
C17 C 1.3577(7) 0.8689(3) 0.2355(2) 0.0362(12) Uani 1 1 d .
H17 H 1.3822 0.9278 0.2484 0.043 Uiso 1 1 calc R
C18 C 1.4423(6) 0.7984(3) 0.2690(2) 0.0334(12) Uani 1 1 d .
H18 H 1.5222 0.8101 0.3047 0.040 Uiso 1 1 calc R
C19 C 1.4087(6) 0.7103(3) 0.2494(2) 0.0269(10) Uani 1 1 d .
C20 C 0.6856(5) 0.0582(3) -0.0444(2) 0.0240(10) Uani 1 1 d .
C21 C 0.5155(5) 0.0950(3) -0.0642(2) 0.0296(11) Uani 1 1 d .
H21A H 0.5263 0.1552 -0.0807 0.036 Uiso 1 1 calc R
H21B H 0.4639 0.1003 -0.0254 0.036 Uiso 1 1 calc R
C22 C 0.3976(5) 0.0432(3) -0.1147(2) 0.0273(10) Uani 1 1 d .
H22A H 0.3754 -0.0152 -0.0973 0.033 Uiso 1 1 calc R
H22B H 0.4494 0.0339 -0.1531 0.033 Uiso 1 1 calc R
C23 C 0.2331(5) 0.0939(3) -0.1338(2) 0.0272(10) Uani 1 1 d .
H23A H 0.2550 0.1539 -0.1485 0.033 Uiso 1 1 calc R
H23B H 0.1655 0.0628 -0.1692 0.033 Uiso 1 1 calc R
C24 C 0.1428(5) 0.0996(3) -0.0767(2) 0.0244(10) Uani 1 1 d .
O8 O 0.3723(6) 0.3255(3) 0.9499(3) 0.1025(18) Uani 1 1 d .
O9 O 0.8033(8) 0.6444(6) 0.1699(3) 0.164(3) Uani 1 1 d .

loop_
_atom_site_aniso_label
_atom_site_aniso_U_11
_atom_site_aniso_U_22
_atom_site_aniso_U_33
_atom_site_aniso_U_23
_atom_site_aniso_U_13
_atom_site_aniso_U_12
Tb1 0.01908(12) 0.01879(12) 0.03144(14) -0.00543(10) 0.00117(8) -0.00006(9)
S1 0.0344(7) 0.0274(6) 0.0290(6) 0.0043(5) 0.0041(5) -0.0021(5)
N1 0.023(2) 0.021(2) 0.046(3) -0.0095(18) 0.0020(18) 0.0035(16)
N2 0.025(2) 0.0199(19) 0.031(2) -0.0059(17) 0.0011(17) -0.0010(16)
N3 0.032(2) 0.023(2) 0.040(2) -0.0065(18) -0.0004(19) -0.0004(17)
N4 0.036(2) 0.0193(19) 0.035(2) -0.0018(17) -0.0034(19) -0.0003(17)
O1 0.046(2) 0.0382(19) 0.0255(18) 0.0023(16) -0.0005(15) -0.0050(16)
O2 0.039(2) 0.0285(18) 0.051(2) 0.0123(17) 0.0083(17) -0.0042(16)
O3 0.038(2) 0.0393(19) 0.035(2) -0.0005(16) 0.0054(16) 0.0037(16)
O4 0.0221(17) 0.0220(16) 0.047(2) -0.0074(15) -0.0040(15) 0.0006(13)
O5 0.0231(17) 0.0226(16) 0.0354(19) -0.0069(14) -0.0002(14) -0.0001(13)
O6 0.0323(19) 0.0253(17) 0.043(2) -0.0114(16) 0.0093(15) -0.0028(14)
O7 0.0235(17) 0.0255(17) 0.038(2) 0.0017(15) 0.0038(14) -0.0037(14)
C1 0.034(3) 0.029(3) 0.074(4) -0.019(3) -0.009(3) 0.004(2)
C2 0.027(3) 0.041(3) 0.083(4) -0.022(3) -0.013(3) 0.003(2)
C3 0.029(3) 0.027(3) 0.072(4) -0.017(3) -0.003(3) -0.005(2)
C4 0.024(2) 0.028(3) 0.034(3) -0.005(2) 0.004(2) -0.002(2)
C5 0.034(3) 0.020(2) 0.029(3) -0.005(2) 0.005(2) -0.005(2)
C6 0.037(3) 0.020(2) 0.028(3) -0.002(2) 0.004(2) 0.000(2)
C7 0.028(3) 0.024(2) 0.029(3) 0.000(2) -0.001(2) -0.001(2)
C8 0.035(3) 0.022(2) 0.045(3) 0.000(2) -0.001(2) 0.005(2)
C9 0.032(3) 0.028(3) 0.052(3) -0.002(2) -0.011(2) 0.005(2)
C10 0.029(3) 0.034(3) 0.038(3) -0.007(2) -0.005(2) 0.001(2)
C11 0.028(3) 0.026(2) 0.028(3) 0.001(2) 0.005(2) -0.002(2)
C12 0.027(2) 0.022(2) 0.027(3) -0.003(2) 0.006(2) -0.0031(19)
C13 0.036(3) 0.026(2) 0.027(3) -0.002(2) 0.000(2) -0.003(2)
C14 0.038(3) 0.020(2) 0.029(3) -0.001(2) 0.004(2) -0.006(2)
C15 0.048(3) 0.028(3) 0.031(3) 0.000(2) -0.003(2) 0.005(2)
C16 0.052(3) 0.021(2) 0.040(3) 0.001(2) 0.014(3) 0.006(2)
C17 0.056(3) 0.021(3) 0.034(3) -0.003(2) 0.012(2) -0.008(2)
C18 0.044(3) 0.030(3) 0.026(3) -0.002(2) 0.004(2) -0.007(2)
C19 0.034(3) 0.023(2) 0.024(3) 0.003(2) 0.009(2) -0.002(2)
C20 0.021(2) 0.022(2) 0.029(3) -0.001(2) 0.0042(19) -0.0018(19)
C21 0.022(2) 0.025(2) 0.042(3) -0.007(2) 0.005(2) 0.0002(19)
C22 0.023(2) 0.029(2) 0.031(3) -0.006(2) 0.005(2) -0.001(2)
C23 0.023(2) 0.026(2) 0.031(3) -0.003(2) -0.0008(19) -0.0015(19)
C24 0.013(2) 0.028(3) 0.030(3) 0.003(2) -0.0028(18) 0.0027(19)
O8 0.087(4) 0.072(3) 0.145(5) -0.005(3) 0.006(3) -0.021(3)
O9 0.096(5) 0.277(9) 0.129(6) 0.052(6) 0.051(4) 0.049(5)

loop_
_atom_type_symbol
_atom_type_description
_atom_type_scat_dispersion_real
_atom_type_scat_dispersion_imag
_atom_type_scat_source
C C 0.0033 0.0016 'International Tables Vol C Tables 4.2.6.8 and 6.1.1.4'
H H 0.0000 0.0000 'International Tables Vol C Tables 4.2.6.8 and 6.1.1.4'
N N 0.0061 0.0033 'International Tables Vol C Tables 4.2.6.8 and 6.1.1.4'
O O 0.0106 0.0060 'International Tables Vol C Tables 4.2.6.8 and 6.1.1.4'
Tb Tb -0.1723 4.1537 'International Tables Vol C Tables 4.2.6.8 and 6.1.1.4'
S S 0.1246 0.1234 'International Tables Vol C Tables 4.2.6.8 and 6.1.1.4'

loop_
_geom_angle_atom_site_label_1
_geom_angle_atom_site_label_2
_geom_angle_atom_site_label_3
_geom_angle
_geom_angle_site_symmetry_1
_geom_angle_site_symmetry_3
O4 Tb1 O7 74.19(10) . 3_655
O4 Tb1 O5 136.43(10) . 3_755
O7 Tb1 O5 76.74(10) 3_655 3_755
O4 Tb1 O6 89.50(11) . 1_655
O7 Tb1 O6 126.64(10) 3_655 1_655
O5 Tb1 O6 82.52(10) 3_755 1_655
O4 Tb1 O1 87.01(11) . 2_745
O7 Tb1 O1 90.56(11) 3_655 2_745
O5 Tb1 O1 125.13(10) 3_755 2_745
O6 Tb1 O1 139.92(11) 1_655 2_745
O4 Tb1 N1 139.16(11) . .
O7 Tb1 N1 144.66(11) 3_655 .
O5 Tb1 N1 79.52(10) 3_755 .
O6 Tb1 N1 74.84(12) 1_655 .
O1 Tb1 N1 82.09(12) 2_745 .
O4 Tb1 N2 75.37(10) . .
O7 Tb1 N2 142.49(11) 3_655 .
O5 Tb1 N2 140.63(10) 3_755 .
O6 Tb1 N2 74.08(11) 1_655 .
O1 Tb1 N2 66.42(11) 2_745 .
N1 Tb1 N2 64.18(11) . .
O4 Tb1 O7 71.48(10) . 1_655
O7 Tb1 O7 75.63(11) 3_655 1_655
O5 Tb1 O7 70.33(9) 3_755 1_655
O6 Tb1 O7 51.07(10) 1_655 1_655
O1 Tb1 O7 156.82(10) 2_745 1_655
N1 Tb1 O7 119.84(11) . 1_655
N2 Tb1 O7 114.27(10) . 1_655
O4 Tb1 O2 127.23(11) . 2_745
O7 Tb1 O2 73.53(10) 3_655 2_745
O5 Tb1 O2 72.27(10) 3_755 2_745
O6 Tb1 O2 143.18(10) 1_655 2_745
O1 Tb1 O2 53.03(9) 2_745 2_745
N1 Tb1 O2 74.52(11) . 2_745
N2 Tb1 O2 109.55(10) . 2_745
O7 Tb1 O2 135.76(9) 1_655 2_745
O4 Tb1 C24 81.98(12) . 1_655
O7 Tb1 C24 101.41(12) 3_655 1_655
O5 Tb1 C24 72.77(11) 3_755 1_655
O6 Tb1 C24 25.24(10) 1_655 1_655
O1 Tb1 C24 160.80(11) 2_745 1_655
N1 Tb1 C24 96.05(12) . 1_655
N2 Tb1 C24 95.48(12) . 1_655
O7 Tb1 C24 26.04(10) 1_655 1_655
O2 Tb1 C24 144.89(10) 2_745 1_655
O4 Tb1 S1 107.53(9) . 2_745
O7 Tb1 S1 81.13(8) 3_655 2_745
O5 Tb1 S1 99.14(8) 3_755 2_745
O6 Tb1 S1 151.21(7) 1_655 2_745
O1 Tb1 S1 26.10(7) 2_745 2_745
N1 Tb1 S1 77.22(10) . 2_745
N2 Tb1 S1 87.68(8) . 2_745
O7 Tb1 S1 156.11(7) 1_655 2_745
O2 Tb1 S1 26.94(7) 2_745 2_745
C24 Tb1 S1 170.48(8) 1_655 2_745
O4 Tb1 Tb1 67.99(7) . 3_755
O7 Tb1 Tb1 40.65(8) 3_655 3_755
O5 Tb1 Tb1 68.77(7) 3_755 3_755
O6 Tb1 Tb1 86.03(7) 1_655 3_755
O1 Tb1 Tb1 128.60(8) 2_745 3_755
N1 Tb1 Tb1 144.83(8) . 3_755
N2 Tb1 Tb1 138.24(8) . 3_755
O7 Tb1 Tb1 34.98(6) 1_655 3_755
O2 Tb1 Tb1 108.30(6) 2_745 3_755
C24 Tb1 Tb1 60.85(9) 1_655 3_755
S1 Tb1 Tb1 121.57(2) 2_745 3_755
O3 S1 O2 114.9(2) . .
O3 S1 O1 112.1(2) . .
O2 S1 O1 108.4(2) . .
O3 S1 C19 107.0(2) . .
O2 S1 C19 107.3(2) . .
O1 S1 C19 106.8(2) . .
O3 S1 Tb1 131.72(14) . 2_755
O2 S1 Tb1 60.86(14) . 2_755
O1 S1 Tb1 47.57(13) . 2_755
C19 S1 Tb1 120.42(15) . 2_755
C1 N1 C12 118.0(4) . .
C1 N1 Tb1 120.7(3) . .
C12 N1 Tb1 121.2(3) . .
C10 N2 C11 117.6(4) . .
C10 N2 Tb1 123.0(3) . .
C11 N2 Tb1 118.3(3) . .
C13 N3 C5 107.0(4) . .
C13 N3 H3A 126.5 . .
C5 N3 H3A 126.5 . .
C13 N4 C6 104.9(4) . .
S1 O1 Tb1 106.33(17) . 2_755
S1 O2 Tb1 92.21(15) . 2_755
C20 O4 Tb1 141.5(3) . .
C20 O5 Tb1 136.3(3) . 3_755
C24 O6 Tb1 100.4(3) . 1_455
C24 O7 Tb1 165.3(3) . 3_655
C24 O7 Tb1 87.8(3) . 1_455
Tb1 O7 Tb1 104.37(11) 3_655 1_455
N1 C1 C2 124.1(4) . .
N1 C1 H1 118.0 . .
C2 C1 H1 118.0 . .
C3 C2 C1 118.4(5) . .
C3 C2 H2 120.8 . .
C1 C2 H2 120.8 . .
C2 C3 C4 119.1(4) . .
C2 C3 H3 120.5 . .
C4 C3 H3 120.5 . .
C3 C4 C12 119.5(4) . .
C3 C4 C5 124.4(4) . .
C12 C4 C5 115.8(4) . .
C6 C5 N3 105.6(4) . .
C6 C5 C4 124.2(4) . .
N3 C5 C4 129.9(4) . .
C5 C6 N4 110.5(4) . .
C5 C6 C7 120.6(4) . .
N4 C6 C7 128.8(4) . .
C8 C7 C11 118.3(4) . .
C8 C7 C6 124.5(4) . .
C11 C7 C6 117.1(4) . .
C9 C8 C7 119.5(4) . .
C9 C8 H8 120.3 . .
C7 C8 H8 120.3 . .
C8 C9 C10 118.8(4) . .
C8 C9 H9 120.6 . .
C10 C9 H9 120.6 . .
N2 C10 C9 124.1(4) . .
N2 C10 H10 117.9 . .
C9 C10 H10 117.9 . .
N2 C11 C7 121.7(4) . .
N2 C11 C12 117.5(4) . .
C7 C11 C12 120.8(4) . .
N1 C12 C4 120.8(4) . .
N1 C12 C11 118.1(4) . .
C4 C12 C11 121.1(4) . .
N4 C13 N3 111.9(4) . .
N4 C13 C14 124.5(4) . .
N3 C13 C14 123.6(4) . .
C15 C14 C19 118.4(4) . .
C15 C14 C13 116.7(4) . .
C19 C14 C13 124.9(4) . .
C14 C15 C16 121.3(5) . .
C14 C15 H15 119.3 . .
C16 C15 H15 119.3 . .
C17 C16 C15 120.3(5) . .
C17 C16 H16 119.9 . .
C15 C16 H16 119.9 . .
C16 C17 C18 119.9(4) . .
C16 C17 H17 120.0 . .
C18 C17 H17 120.0 . .
C17 C18 C19 120.4(4) . .
C17 C18 H18 119.8 . .
C19 C18 H18 119.8 . .
C18 C19 C14 119.5(4) . .
C18 C19 S1 117.7(3) . .
C14 C19 S1 122.7(3) . .
O4 C20 O5 124.5(4) . .
O4 C20 C21 115.4(4) . .
O5 C20 C21 120.1(4) . .
C20 C21 C22 118.1(4) . .
C20 C21 H21A 107.8 . .
C22 C21 H21A 107.8 . .
C20 C21 H21B 107.8 . .
C22 C21 H21B 107.8 . .
H21A C21 H21B 107.1 . .
C21 C22 C23 111.5(3) . .
C21 C22 H22A 109.3 . .
C23 C22 H22A 109.3 . .
C21 C22 H22B 109.3 . .
C23 C22 H22B 109.3 . .
H22A C22 H22B 108.0 . .
C24 C23 C22 109.9(4) . .
C24 C23 H23A 109.7 . .
C22 C23 H23A 109.7 . .
C24 C23 H23B 109.7 . .
C22 C23 H23B 109.7 . .
H23A C23 H23B 108.2 . .
O6 C24 O7 119.7(4) . .
O6 C24 C23 121.0(4) . .
O7 C24 C23 119.2(4) . .
O6 C24 Tb1 54.3(2) . 1_455
O7 C24 Tb1 66.1(2) . 1_455
C23 C24 Tb1 167.1(3) . 1_455

loop_
_geom_bond_atom_site_label_1
_geom_bond_atom_site_label_2
_geom_bond_distance
_geom_bond_site_symmetry_2
Tb1 O4 2.276(3) .
Tb1 O7 2.328(3) 3_655
Tb1 O5 2.358(3) 3_755
Tb1 O6 2.387(3) 1_655
Tb1 O1 2.463(3) 2_745
Tb1 N1 2.526(3) .
Tb1 N2 2.605(3) .
Tb1 O7 2.645(3) 1_655
Tb1 O2 2.799(3) 2_745
Tb1 C24 2.890(5) 1_655
Tb1 S1 3.2022(13) 2_745
Tb1 Tb1 3.9329(5) 3_755
S1 O3 1.450(3) .
S1 O2 1.452(3) .
S1 O1 1.468(3) .
S1 C19 1.784(4) .
S1 Tb1 3.2022(13) 2_755
N1 C1 1.326(6) .
N1 C12 1.362(5) .
N2 C10 1.325(5) .
N2 C11 1.365(5) .
N3 C13 1.361(6) .
N3 C5 1.376(5) .
N3 H3A 0.8600 .
N4 C13 1.328(6) .
N4 C6 1.375(5) .
O1 Tb1 2.463(3) 2_755
O2 Tb1 2.799(3) 2_755
O4 C20 1.264(5) .
O5 C20 1.264(5) .
O5 Tb1 2.358(3) 3_755
O6 C24 1.253(5) .
O6 Tb1 2.387(3) 1_455
O7 C24 1.270(5) .
O7 Tb1 2.328(3) 3_655
O7 Tb1 2.645(3) 1_455
C1 C2 1.394(6) .
C1 H1 0.9300 .
C2 C3 1.361(7) .
C2 H2 0.9300 .
C3 C4 1.393(6) .
C3 H3 0.9300 .
C4 C12 1.404(6) .
C4 C5 1.428(6) .
C5 C6 1.376(6) .
C6 C7 1.431(6) .
C7 C8 1.397(6) .
C7 C11 1.415(6) .
C8 C9 1.364(6) .
C8 H8 0.9300 .
C9 C10 1.395(6) .
C9 H9 0.9300 .
C10 H10 0.9300 .
C11 C12 1.454(6) .
C13 C14 1.482(6) .
C14 C15 1.383(6) .
C14 C19 1.412(6) .
C15 C16 1.380(6) .
C15 H15 0.9300 .
C16 C17 1.367(7) .
C16 H16 0.9300 .
C17 C18 1.386(6) .
C17 H17 0.9300 .
C18 C19 1.389(6) .
C18 H18 0.9300 .
C20 C21 1.495(6) .
C21 C22 1.524(6) .
C21 H21A 0.9700 .
C21 H21B 0.9700 .
C22 C23 1.542(6) .
C22 H22A 0.9700 .
C22 H22B 0.9700 .
C23 C24 1.493(6) .
C23 H23A 0.9700 .
C23 H23B 0.9700 .
C24 Tb1 2.890(5) 1_455

loop_
_geom_torsion_atom_site_label_1
_geom_torsion_atom_site_label_2
_geom_torsion_atom_site_label_3
_geom_torsion_atom_site_label_4
_geom_torsion
_geom_torsion_site_symmetry_1
_geom_torsion_site_symmetry_4
O4 Tb1 N1 C1 -169.5(4) . .
O7 Tb1 N1 C1 34.8(5) 3_655 .
O5 Tb1 N1 C1 -13.6(4) 3_755 .
O6 Tb1 N1 C1 -98.6(4) 1_655 .
O1 Tb1 N1 C1 114.5(4) 2_745 .
N2 Tb1 N1 C1 -177.9(4) . .
O7 Tb1 N1 C1 -73.5(4) 1_655 .
O2 Tb1 N1 C1 60.7(4) 2_745 .
C24 Tb1 N1 C1 -84.8(4) 1_655 .
S1 Tb1 N1 C1 88.4(4) 2_745 .
Tb1 Tb1 N1 C1 -39.2(5) 3_755 .
O4 Tb1 N1 C12 13.5(5) . .
O7 Tb1 N1 C12 -142.2(3) 3_655 .
O5 Tb1 N1 C12 169.4(4) 3_755 .
O6 Tb1 N1 C12 84.4(4) 1_655 .
O1 Tb1 N1 C12 -62.6(4) 2_745 .
N2 Tb1 N1 C12 5.0(3) . .
O7 Tb1 N1 C12 109.4(3) 1_655 .
O2 Tb1 N1 C12 -116.3(4) 2_745 .
C24 Tb1 N1 C12 98.2(4) 1_655 .
S1 Tb1 N1 C12 -88.6(3) 2_745 .
Tb1 Tb1 N1 C12 143.8(3) 3_755 .
O4 Tb1 N2 C10 10.0(4) . .
O7 Tb1 N2 C10 -26.6(5) 3_655 .
O5 Tb1 N2 C10 159.6(3) 3_755 .
O6 Tb1 N2 C10 103.8(4) 1_655 .
O1 Tb1 N2 C10 -83.1(4) 2_745 .
N1 Tb1 N2 C10 -175.7(4) . .
O7 Tb1 N2 C10 71.5(4) 1_655 .
O2 Tb1 N2 C10 -114.8(4) 2_745 .
C24 Tb1 N2 C10 90.2(4) 1_655 .
S1 Tb1 N2 C10 -98.8(4) 2_745 .
Tb1 Tb1 N2 C10 39.1(4) 3_755 .
O4 Tb1 N2 C11 177.9(3) . .
O7 Tb1 N2 C11 141.3(3) 3_655 .
O5 Tb1 N2 C11 -32.5(4) 3_755 .
O6 Tb1 N2 C11 -88.4(3) 1_655 .
O1 Tb1 N2 C11 84.7(3) 2_745 .
N1 Tb1 N2 C11 -7.8(3) . .
O7 Tb1 N2 C11 -120.6(3) 1_655 .
O2 Tb1 N2 C11 53.1(3) 2_745 .
C24 Tb1 N2 C11 -101.9(3) 1_655 .
S1 Tb1 N2 C11 69.1(3) 2_745 .
Tb1 Tb1 N2 C11 -153.0(3) 3_755 .
O3 S1 O1 Tb1 -127.05(18) . 2_755
O2 S1 O1 Tb1 0.8(2) . 2_755
C19 S1 O1 Tb1 116.12(19) . 2_755
O3 S1 O2 Tb1 125.54(17) . 2_755
O1 S1 O2 Tb1 -0.69(19) . 2_755
C19 S1 O2 Tb1 -115.71(17) . 2_755
O7 Tb1 O4 C20 -32.4(5) 3_655 .
O5 Tb1 O4 C20 17.5(6) 3_755 .
O6 Tb1 O4 C20 96.1(5) 1_655 .
O1 Tb1 O4 C20 -123.8(5) 2_745 .
N1 Tb1 O4 C20 161.9(4) . .
N2 Tb1 O4 C20 169.8(5) . .
O7 Tb1 O4 C20 47.4(5) 1_655 .
O2 Tb1 O4 C20 -86.6(5) 2_745 .
C24 Tb1 O4 C20 71.9(5) 1_655 .
S1 Tb1 O4 C20 -107.5(5) 2_745 .
Tb1 Tb1 O4 C20 10.2(5) 3_755 .
C12 N1 C1 C2 -0.3(9) . .
Tb1 N1 C1 C2 -177.4(5) . .
N1 C1 C2 C3 2.3(10) . .
C1 C2 C3 C4 -2.4(9) . .
C2 C3 C4 C12 0.6(8) . .
C2 C3 C4 C5 174.5(5) . .
C13 N3 C5 C6 1.5(5) . .
C13 N3 C5 C4 -171.2(5) . .
C3 C4 C5 C6 -173.2(5) . .
C12 C4 C5 C6 1.0(7) . .
C3 C4 C5 N3 -1.7(9) . .
C12 C4 C5 N3 172.5(5) . .
N3 C5 C6 N4 -1.1(5) . .
C4 C5 C6 N4 172.2(4) . .
N3 C5 C6 C7 -178.9(4) . .
C4 C5 C6 C7 -5.7(7) . .
C13 N4 C6 C5 0.2(5) . .
C13 N4 C6 C7 177.9(5) . .
C5 C6 C7 C8 -175.6(5) . .
N4 C6 C7 C8 6.9(8) . .
C5 C6 C7 C11 4.5(7) . .
N4 C6 C7 C11 -172.9(5) . .
C11 C7 C8 C9 0.8(7) . .
C6 C7 C8 C9 -179.1(5) . .
C7 C8 C9 C10 0.4(8) . .
C11 N2 C10 C9 0.1(7) . .
Tb1 N2 C10 C9 168.0(4) . .
C8 C9 C10 N2 -0.9(8) . .
C10 N2 C11 C7 1.2(7) . .
Tb1 N2 C11 C7 -167.4(3) . .
C10 N2 C11 C12 178.6(4) . .
Tb1 N2 C11 C12 10.1(5) . .
C8 C7 C11 N2 -1.6(7) . .
C6 C7 C11 N2 178.2(4) . .
C8 C7 C11 C12 -178.9(4) . .
C6 C7 C11 C12 0.9(7) . .
C1 N1 C12 C4 -1.6(7) . .
Tb1 N1 C12 C4 175.5(3) . .
C1 N1 C12 C11 -179.3(5) . .
Tb1 N1 C12 C11 -2.1(6) . .
C3 C4 C12 N1 1.5(7) . .
C5 C4 C12 N1 -172.9(4) . .
C3 C4 C12 C11 179.0(5) . .
C5 C4 C12 C11 4.6(7) . .
N2 C11 C12 N1 -5.4(6) . .
C7 C11 C12 N1 172.0(4) . .
N2 C11 C12 C4 176.9(4) . .
C7 C11 C12 C4 -5.6(7) . .
C6 N4 C13 N3 0.7(5) . .
C6 N4 C13 C14 178.2(4) . .
C5 N3 C13 N4 -1.4(6) . .
C5 N3 C13 C14 -178.9(4) . .
N4 C13 C14 C15 -30.8(7) . .
N3 C13 C14 C15 146.4(5) . .
N4 C13 C14 C19 150.1(5) . .
N3 C13 C14 C19 -32.7(7) . .
C19 C14 C15 C16 2.0(8) . .
C13 C14 C15 C16 -177.2(5) . .
C14 C15 C16 C17 1.5(8) . .
C15 C16 C17 C18 -3.1(8) . .
C16 C17 C18 C19 1.2(8) . .
C17 C18 C19 C14 2.3(7) . .
C17 C18 C19 S1 -173.0(4) . .
C15 C14 C19 C18 -3.9(7) . .
C13 C14 C19 C18 175.2(5) . .
C15 C14 C19 S1 171.2(4) . .
C13 C14 C19 S1 -9.7(7) . .
O3 S1 C19 C18 -114.1(4) . .
O2 S1 C19 C18 122.2(4) . .
O1 S1 C19 C18 6.1(4) . .
Tb1 S1 C19 C18 56.3(4) 2_755 .
O3 S1 C19 C14 70.7(4) . .
O2 S1 C19 C14 -53.0(4) . .
O1 S1 C19 C14 -169.1(4) . .
Tb1 S1 C19 C14 -118.9(4) 2_755 .
Tb1 O4 C20 O5 -8.6(8) . .
Tb1 O4 C20 C21 170.1(3) . .
Tb1 O5 C20 O4 -5.1(7) 3_755 .
Tb1 O5 C20 C21 176.3(3) 3_755 .
O4 C20 C21 C22 169.6(4) . .
O5 C20 C21 C22 -11.7(6) . .
C20 C21 C22 C23 -175.3(4) . .
C21 C22 C23 C24 -65.5(5) . .
Tb1 O6 C24 O7 10.6(4) 1_455 .
Tb1 O6 C24 C23 -165.6(3) 1_455 .
Tb1 O7 C24 O6 -155.8(9) 3_655 .
Tb1 O7 C24 O6 -9.4(4) 1_455 .
Tb1 O7 C24 C23 20.4(13) 3_655 .
Tb1 O7 C24 C23 166.8(3) 1_455 .
Tb1 O7 C24 Tb1 -146.4(11) 3_655 1_455
C22 C23 C24 O6 96.8(5) . .
C22 C23 C24 O7 -79.4(5) . .
C22 C23 C24 Tb1 32.1(15) . 1_455
